data_7025124
loop_
_publ_author_name
'Ma, Yu'
'Cheng, Ai-Ling'
'Gao, En-Qing'

_publ_section_title
;
 Ferromagnetic interactions through triple hydrogen bonds in the
 coordination polymers of
 alpha,alpha'-dihydroxy-bibenzyl-4,4'-dicarboxylate.
;
_journal_issue 14
_journal_name_full 'Dalton transactions (Cambridge, England : 2003)'
_journal_page_first 3521
_journal_page_last 3526
_journal_paper_doi 10.1039/b925212f
_journal_volume 39
_journal_year 2010
_chemical_formula_sum 'C16 H24 Mn O12'
_chemical_formula_weight 463.29
_chemical_name_systematic
;
?
;
_space_group_IT_number 14
_symmetry_cell_setting monoclinic
_symmetry_space_group_name_Hall '-P 2ybc'
_symmetry_space_group_name_H-M 'P 1 21/c 1'
_atom_sites_solution_hydrogens geom
_atom_sites_solution_primary direct
_atom_sites_solution_secondary difmap
_audit_creation_method SHELXL-97
_cell_angle_alpha 90.00
_cell_angle_beta 109.0370(10)
_cell_angle_gamma 90.00
_cell_formula_units_Z 4
_cell_length_a 13.7420(4)
_cell_length_b 14.5235(4)
_cell_length_c 10.3594(3)
_cell_measurement_reflns_used 9871
_cell_measurement_temperature 296(2)
_cell_measurement_theta_max 27.63
_cell_measurement_theta_min 2.57
_cell_volume 1954.47(10)
_computing_cell_refinement 'Bruker SMART'
_computing_data_collection 'Bruker SMART'
_computing_data_reduction 'Bruker SHELXTL'
_computing_molecular_graphics 'Bruker SHELXTL'
_computing_publication_material 'Bruker SHELXTL'
_computing_structure_refinement 'Bruker SHELXTL'
_computing_structure_solution 'Bruker SHELXTL'
_diffrn_ambient_temperature 296(2)
_diffrn_measured_fraction_theta_full 0.997
_diffrn_measured_fraction_theta_max 0.997
_diffrn_measurement_device_type 'CCD area detector'
_diffrn_measurement_method 'phi and omega scans'
_diffrn_radiation_monochromator graphite
_diffrn_radiation_source 'fine-focus sealed tube'
_diffrn_radiation_type MoK\a
_diffrn_radiation_wavelength 0.71073
_diffrn_reflns_av_R_equivalents 0.0180
_diffrn_reflns_av_sigmaI/netI 0.0111
_diffrn_reflns_limit_h_max 16
_diffrn_reflns_limit_h_min -16
_diffrn_reflns_limit_k_max 17
_diffrn_reflns_limit_k_min -17
_diffrn_reflns_limit_l_max 11
_diffrn_reflns_limit_l_min -12
_diffrn_reflns_number 24025
_diffrn_reflns_theta_full 26.00
_diffrn_reflns_theta_max 26.00
_diffrn_reflns_theta_min 1.57
_diffrn_standards_decay_% 2.5
_exptl_absorpt_coefficient_mu 0.739
_exptl_absorpt_correction_T_max 0.9298
_exptl_absorpt_correction_T_min 0.8088
_exptl_absorpt_correction_type multi-scan
_exptl_absorpt_process_details SADABS
_exptl_crystal_colour colourless
_exptl_crystal_density_diffrn 1.574
_exptl_crystal_density_method 'not measured'
_exptl_crystal_description patch
_exptl_crystal_F_000 964
_exptl_crystal_size_max 0.30
_exptl_crystal_size_mid 0.20
_exptl_crystal_size_min 0.10
_refine_diff_density_max 0.292
_refine_diff_density_min -0.170
_refine_diff_density_rms 0.039
_refine_ls_extinction_method none
_refine_ls_goodness_of_fit_ref 1.058
_refine_ls_hydrogen_treatment mixed
_refine_ls_matrix_type full
_refine_ls_number_parameters 318
_refine_ls_number_reflns 3829
_refine_ls_number_restraints 0
_refine_ls_restrained_S_all 1.058
_refine_ls_R_factor_all 0.0246
_refine_ls_R_factor_gt 0.0228
_refine_ls_shift/su_max 0.001
_refine_ls_shift/su_mean 0.000
_refine_ls_structure_factor_coef Fsqd
_refine_ls_weighting_details 'calc w=1/[\s^2^(Fo^2^)+(0.0362P)^2^+0.5845P] where P=(Fo^2^+2Fc^2^)/3'
_refine_ls_weighting_scheme calc
_refine_ls_wR_factor_gt 0.0626
_refine_ls_wR_factor_ref 0.0647
_reflns_number_gt 3596
_reflns_number_total 3829
_reflns_threshold_expression >2sigma(I)
_cod_data_source_file b925212f.txt
_cod_data_source_block 2
_cod_depositor_comments
;
The following automatic conversions were performed:

'_symmetry_cell_setting' value 'Monoclinic' changed to 'monoclinic'
according to /home/saulius/struct/CIF-dictionaries/cif_core.dic
dictionary named 'cif_core.dic' version 2.4.2 from 2011-04-26.

Automatic conversion script
Id: cif_fix_values 1891 2012-01-12 08:04:46Z andrius 
;
_cod_original_sg_symbol_H-M 'P2(1)/c '
_cod_database_code 7025124

loop_
_symmetry_equiv_pos_as_xyz
'x, y, z'
'-x, y+1/2, -z+1/2'
'-x, -y, -z'
'x, -y-1/2, z-1/2'

loop_
_atom_site_label
_atom_site_type_symbol
_atom_site_fract_x
_atom_site_fract_y
_atom_site_fract_z
_atom_site_U_iso_or_equiv
_atom_site_adp_type
_atom_site_occupancy
_atom_site_symmetry_multiplicity
_atom_site_calc_flag
_atom_site_refinement_flags
Mn1 Mn 0.252100(13) 0.237988(13) 0.782093(17) 0.02465(7) Uani 1 1 d .
C1 C 0.46167(9) 0.33239(9) 0.94052(12) 0.0254(2) Uani 1 1 d .
C2 C 0.54835(9) 0.34113(8) 1.07364(12) 0.0243(2) Uani 1 1 d .
C3 C 0.61775(10) 0.41360(9) 1.09833(13) 0.0295(3) Uani 1 1 d .
H3A H 0.6142 0.4555 1.0291 0.035 Uiso 1 1 calc R
C4 C 0.55736(10) 0.27706(9) 1.17682(13) 0.0276(3) Uani 1 1 d .
H4A H 0.5122 0.2275 1.1612 0.033 Uiso 1 1 calc R
C5 C 0.63281(10) 0.28666(9) 1.30189(12) 0.0288(3) Uani 1 1 d .
H5A H 0.6391 0.2425 1.3692 0.035 Uiso 1 1 calc R
C6 C 0.69260(10) 0.42422(9) 1.22555(13) 0.0300(3) Uani 1 1 d .
H6A H 0.7380 0.4737 1.2412 0.036 Uiso 1 1 calc R
C7 C 0.69987(9) 0.36154(9) 1.32912(12) 0.0251(2) Uani 1 1 d .
C8 C 0.77828(9) 0.36925(9) 1.47107(12) 0.0260(3) Uani 1 1 d .
H8A H 0.8197 0.3129 1.4890 0.031 Uiso 1 1 calc R
C9 C 0.72472(9) 0.37673(9) 1.58035(12) 0.0251(2) Uani 1 1 d .
H9A H 0.6761 0.3254 1.5672 0.030 Uiso 1 1 calc R
C10 C 0.80197(9) 0.36960(9) 1.72377(12) 0.0248(2) Uani 1 1 d .
C11 C 0.86614(10) 0.29256(9) 1.75665(13) 0.0282(3) Uani 1 1 d .
H11A H 0.8587 0.2461 1.6924 0.034 Uiso 1 1 calc R
C12 C 0.81016(10) 0.43531(9) 1.82396(13) 0.0302(3) Uani 1 1 d .
H12A H 0.7663 0.4859 1.8049 0.036 Uiso 1 1 calc R
C13 C 1.03712(9) 0.34551(9) 2.11601(12) 0.0258(3) Uani 1 1 d .
C14 C 0.95082(9) 0.35190(9) 1.98225(12) 0.0252(2) Uani 1 1 d .
C15 C 0.88349(10) 0.42604(9) 1.95277(13) 0.0302(3) Uani 1 1 d .
H15A H 0.8874 0.4699 2.0196 0.036 Uiso 1 1 calc R
C16 C 0.94042(9) 0.28445(9) 1.88316(13) 0.0279(3) Uani 1 1 d .
H16A H 0.9839 0.2336 1.9024 0.033 Uiso 1 1 calc R
O1 O 0.38915(7) 0.27880(7) 0.94177(9) 0.0367(2) Uani 1 1 d .
OW1 O 0.52641(9) 0.50387(9) 0.68657(14) 0.0425(3) Uani 1 1 d .
H1D H 0.5171(17) 0.4725(16) 0.741(2) 0.069(7) Uiso 1 1 d .
H1C H 0.474(2) 0.5159(18) 0.642(3) 0.085(9) Uiso 1 1 d .
O2 O 0.46403(7) 0.37784(7) 0.83984(9) 0.0343(2) Uani 1 1 d .
OW2 O -0.04430(9) -0.04007(8) 0.81314(12) 0.0407(2) Uani 1 1 d .
H2D H -0.0277(16) 0.0056(15) 0.772(2) 0.062(6) Uiso 1 1 d .
H2C H -0.0820(18) -0.0226(17) 0.847(3) 0.082(8) Uiso 1 1 d .
O3 O 0.84556(7) 0.44467(7) 1.47884(10) 0.0338(2) Uani 1 1 d .
H3E H 0.8987(15) 0.4350(14) 1.539(2) 0.054(5) Uiso 1 1 d .
O4 O 0.66717(7) 0.46064(7) 1.55705(9) 0.0293(2) Uani 1 1 d .
H4E H 0.6297(14) 0.4629(13) 1.5955(19) 0.047(5) Uiso 1 1 d .
O5 O 1.11391(7) 0.29783(7) 2.11538(9) 0.0339(2) Uani 1 1 d .
O6 O 1.03020(7) 0.38752(7) 2.21786(9) 0.0336(2) Uani 1 1 d .
O7 O 0.27155(9) 0.35360(8) 0.66841(11) 0.0407(3) Uani 1 1 d .
H7D H 0.3362(16) 0.3702(14) 0.701(2) 0.055(5) Uiso 1 1 d .
H7C H 0.2523(15) 0.3601(14) 0.590(2) 0.057(6) Uiso 1 1 d .
O8 O 0.33491(9) 0.14687(8) 0.68013(12) 0.0407(2) Uani 1 1 d .
H8D H 0.3482(18) 0.1675(17) 0.616(3) 0.079(8) Uiso 1 1 d .
H8C H 0.3823(16) 0.1124(14) 0.722(2) 0.053(6) Uiso 1 1 d .
O9 O 0.21816(8) 0.12185(7) 0.89460(9) 0.0298(2) Uani 1 1 d .
H9D H 0.2489(14) 0.0728(14) 0.9082(19) 0.047(5) Uiso 1 1 d .
H9C H 0.1547(16) 0.1138(13) 0.849(2) 0.049(5) Uiso 1 1 d .
O10 O 0.16692(9) 0.32909(9) 0.87508(12) 0.0418(3) Uani 1 1 d .
H10D H 0.1475(14) 0.3183(14) 0.937(2) 0.051(5) Uiso 1 1 d .
H10C H 0.1296(17) 0.3665(16) 0.827(2) 0.061(6) Uiso 1 1 d .

loop_
_atom_site_aniso_label
_atom_site_aniso_U_11
_atom_site_aniso_U_22
_atom_site_aniso_U_33
_atom_site_aniso_U_23
_atom_site_aniso_U_13
_atom_site_aniso_U_12
Mn1 0.02466(11) 0.02948(12) 0.01661(11) -0.00004(7) 0.00236(8) -0.00413(7)
C1 0.0243(6) 0.0299(6) 0.0196(6) -0.0030(5) 0.0041(5) 0.0002(5)
C2 0.0231(5) 0.0290(6) 0.0185(6) -0.0028(5) 0.0036(4) 0.0013(5)
C3 0.0315(6) 0.0319(6) 0.0214(6) 0.0026(5) 0.0037(5) -0.0020(5)
C4 0.0280(6) 0.0286(6) 0.0237(6) -0.0022(5) 0.0048(5) -0.0036(5)
C5 0.0333(6) 0.0304(6) 0.0198(6) 0.0025(5) 0.0048(5) 0.0006(5)
C6 0.0288(6) 0.0319(6) 0.0257(6) -0.0012(5) 0.0039(5) -0.0055(5)
C7 0.0226(5) 0.0314(6) 0.0190(6) -0.0033(5) 0.0036(4) 0.0030(5)
C8 0.0223(5) 0.0326(6) 0.0203(6) -0.0008(5) 0.0030(4) 0.0015(5)
C9 0.0220(5) 0.0307(6) 0.0201(6) 0.0007(5) 0.0035(5) 0.0000(5)
C10 0.0233(6) 0.0306(6) 0.0184(6) 0.0024(5) 0.0041(5) -0.0025(5)
C11 0.0315(6) 0.0287(6) 0.0214(6) -0.0021(5) 0.0046(5) -0.0018(5)
C12 0.0303(6) 0.0332(7) 0.0235(6) 0.0019(5) 0.0037(5) 0.0071(5)
C13 0.0247(6) 0.0301(6) 0.0199(6) 0.0037(5) 0.0033(5) -0.0005(5)
C14 0.0229(5) 0.0318(6) 0.0186(6) 0.0038(5) 0.0035(5) -0.0011(5)
C15 0.0330(6) 0.0330(7) 0.0207(6) -0.0026(5) 0.0032(5) 0.0027(5)
C16 0.0273(6) 0.0286(6) 0.0249(6) 0.0034(5) 0.0046(5) 0.0026(5)
O1 0.0304(5) 0.0497(6) 0.0225(5) 0.0034(4) -0.0016(4) -0.0128(4)
OW1 0.0407(6) 0.0487(7) 0.0435(6) 0.0035(5) 0.0212(5) -0.0035(5)
O2 0.0352(5) 0.0419(5) 0.0201(4) 0.0043(4) 0.0012(4) -0.0071(4)
OW2 0.0385(6) 0.0453(6) 0.0392(6) -0.0007(5) 0.0140(5) -0.0029(5)
O3 0.0246(4) 0.0480(6) 0.0246(5) 0.0009(4) 0.0020(4) -0.0087(4)
O4 0.0245(4) 0.0397(5) 0.0228(4) 0.0017(4) 0.0066(4) 0.0070(4)
O5 0.0279(4) 0.0479(6) 0.0205(4) -0.0006(4) 0.0006(3) 0.0096(4)
O6 0.0319(5) 0.0439(5) 0.0207(4) -0.0025(4) 0.0026(4) 0.0065(4)
O7 0.0454(6) 0.0460(6) 0.0220(5) 0.0092(4) -0.0009(4) -0.0135(5)
O8 0.0405(6) 0.0493(6) 0.0357(6) 0.0046(5) 0.0173(5) 0.0096(5)
O9 0.0332(5) 0.0307(5) 0.0205(4) 0.0019(4) 0.0021(4) -0.0028(4)
O10 0.0454(6) 0.0524(7) 0.0308(6) 0.0056(5) 0.0171(5) 0.0150(5)

loop_
_atom_type_symbol
_atom_type_description
_atom_type_scat_dispersion_real
_atom_type_scat_dispersion_imag
_atom_type_scat_source
C C 0.0033 0.0016 'International Tables Vol C Tables 4.2.6.8 and 6.1.1.4'
H H 0.0000 0.0000 'International Tables Vol C Tables 4.2.6.8 and 6.1.1.4'
O O 0.0106 0.0060 'International Tables Vol C Tables 4.2.6.8 and 6.1.1.4'
Mn Mn 0.3368 0.7283 'International Tables Vol C Tables 4.2.6.8 and 6.1.1.4'

loop_
_geom_angle_atom_site_label_1
_geom_angle_atom_site_label_2
_geom_angle_atom_site_label_3
_geom_angle
_geom_angle_site_symmetry_1
_geom_angle_site_symmetry_3
O7 Mn1 O1 88.36(4) . .
O7 Mn1 O5 89.08(4) . 4_464
O1 Mn1 O5 177.44(4) . 4_464
O7 Mn1 O9 175.11(4) . .
O1 Mn1 O9 95.07(4) . .
O5 Mn1 O9 87.47(4) 4_464 .
O7 Mn1 O10 87.02(5) . .
O1 Mn1 O10 87.40(4) . .
O5 Mn1 O10 92.31(4) 4_464 .
O9 Mn1 O10 89.66(4) . .
O7 Mn1 O8 91.76(5) . .
O1 Mn1 O8 94.25(4) . .
O5 Mn1 O8 85.98(4) 4_464 .
O9 Mn1 O8 91.45(4) . .
O10 Mn1 O8 177.92(4) . .
O2 C1 O1 124.75(11) . .
O2 C1 C2 119.62(11) . .
O1 C1 C2 115.61(11) . .
C3 C2 C4 118.83(11) . .
C3 C2 C1 121.61(11) . .
C4 C2 C1 119.52(11) . .
C2 C3 C6 120.70(12) . .
C2 C3 H3A 119.7 . .
C6 C3 H3A 119.7 . .
C5 C4 C2 120.39(12) . .
C5 C4 H4A 119.8 . .
C2 C4 H4A 119.8 . .
C4 C5 C7 120.97(12) . .
C4 C5 H5A 119.5 . .
C7 C5 H5A 119.5 . .
C7 C6 C3 120.34(12) . .
C7 C6 H6A 119.8 . .
C3 C6 H6A 119.8 . .
C6 C7 C5 118.69(11) . .
C6 C7 C8 123.44(11) . .
C5 C7 C8 117.87(11) . .
O3 C8 C7 110.83(10) . .
O3 C8 C9 111.24(10) . .
C7 C8 C9 111.01(10) . .
O3 C8 H8A 107.9 . .
C7 C8 H8A 107.9 . .
C9 C8 H8A 107.9 . .
O4 C9 C10 113.21(10) . .
O4 C9 C8 107.83(10) . .
C10 C9 C8 111.33(10) . .
O4 C9 H9A 108.1 . .
C10 C9 H9A 108.1 . .
C8 C9 H9A 108.1 . .
C12 C10 C11 118.56(11) . .
C12 C10 C9 122.96(11) . .
C11 C10 C9 118.47(11) . .
C16 C11 C10 120.88(12) . .
C16 C11 H11A 119.6 . .
C10 C11 H11A 119.6 . .
C10 C12 C15 120.49(12) . .
C10 C12 H12A 119.8 . .
C15 C12 H12A 119.8 . .
O6 C13 O5 124.45(11) . .
O6 C13 C14 119.58(11) . .
O5 C13 C14 115.96(11) . .
C15 C14 C16 118.89(11) . .
C15 C14 C13 121.29(11) . .
C16 C14 C13 119.76(11) . .
C14 C15 C12 120.56(12) . .
C14 C15 H15A 119.7 . .
C12 C15 H15A 119.7 . .
C11 C16 C14 120.46(12) . .
C11 C16 H16A 119.8 . .
C14 C16 H16A 119.8 . .
C1 O1 Mn1 131.07(8) . .
H1D OW1 H1C 104(2) . .
H2D OW2 H2C 108(2) . .
C8 O3 H3E 108.5(14) . .
C9 O4 H4E 112.8(15) . .
C13 O5 Mn1 129.93(8) . 4_667
Mn1 O7 H7D 107.5(13) . .
Mn1 O7 H7C 128.3(15) . .
H7D O7 H7C 109.0(19) . .
Mn1 O8 H8D 117.5(18) . .
Mn1 O8 H8C 123.4(14) . .
H8D O8 H8C 108(2) . .
Mn1 O9 H9D 125.2(13) . .
Mn1 O9 H9C 99.7(13) . .
H9D O9 H9C 110.8(18) . .
Mn1 O10 H10D 127.7(15) . .
Mn1 O10 H10C 117.3(15) . .
H10D O10 H10C 109(2) . .

loop_
_geom_bond_atom_site_label_1
_geom_bond_atom_site_label_2
_geom_bond_distance
_geom_bond_site_symmetry_2
Mn1 O7 2.1173(10) .
Mn1 O1 2.1453(9) .
Mn1 O5 2.1725(9) 4_464
Mn1 O9 2.1854(10) .
Mn1 O10 2.1873(11) .
Mn1 O8 2.2239(11) .
C1 O2 1.2437(16) .
C1 O1 1.2679(15) .
C1 C2 1.5050(15) .
C2 C3 1.3869(18) .
C2 C4 1.3919(18) .
C3 C6 1.3908(17) .
C3 H3A 0.9300 .
C4 C5 1.3773(17) .
C4 H4A 0.9300 .
C5 C7 1.3936(18) .
C5 H5A 0.9300 .
C6 C7 1.3856(18) .
C6 H6A 0.9300 .
C7 C8 1.5174(16) .
C8 O3 1.4187(16) .
C8 C9 1.5422(17) .
C8 H8A 0.9800 .
C9 O4 1.4297(15) .
C9 C10 1.5219(16) .
C9 H9A 0.9800 .
C10 C12 1.3873(18) .
C10 C11 1.3962(18) .
C11 C16 1.3786(17) .
C11 H11A 0.9300 .
C12 C15 1.3917(17) .
C12 H12A 0.9300 .
C13 O6 1.2489(16) .
C13 O5 1.2640(15) .
C13 C14 1.5044(16) .
C14 C15 1.3873(18) .
C14 C16 1.3921(18) .
C15 H15A 0.9300 .
C16 H16A 0.9300 .
OW1 H1D 0.77(2) .
OW1 H1C 0.74(3) .
OW2 H2D 0.86(2) .
OW2 H2C 0.76(3) .
O3 H3E 0.81(2) .
O4 H4E 0.747(19) .
O5 Mn1 2.1725(9) 4_667
O7 H7D 0.87(2) .
O7 H7C 0.78(2) .
O8 H8D 0.81(3) .
O8 H8C 0.82(2) .
O9 H9D 0.82(2) .
O9 H9C 0.85(2) .
O10 H10D 0.79(2) .
O10 H10C 0.80(2) .
